data_2243655
loop_
_publ_author_name
'Harish Chinthal, Chayanna'
'Kavitha, Channappa N.'
'Yathirajan, Hemmige S.'
'Foro, Sabine'
'Rathore, Ravindranath S.'
'Glidewell, Christopher'

_publ_section_title
;
 Fifteen 4-(2-methoxyphenyl)piperazin-1-ium salts containing organic
 anions: supramolecular assembly in zero, one, two and three dimensions
;
_journal_coeditor_code HB7950
_journal_issue 11
_journal_name_full 'Acta Crystallographica Section E'
_journal_page_first 1779
_journal_page_last 1793
_journal_paper_doi 10.1107/S2056989020014097
_journal_volume 76
_journal_year 2020
_chemical_formula_iupac 'C11 H17 N2 O +, C6 H2 N3 O7 -'
_chemical_formula_moiety 'C11 H17 N2 O +, C6 H2 N3 O7 -'
_chemical_formula_sum 'C17 H19 N5 O8'
_chemical_formula_weight 421.33
_chemical_name_systematic
;
4-(2-Methoxyphenyl)piperazin-1-ium
2,4,6-trinitrophenolate
;
_space_group_crystal_system triclinic
_space_group_IT_number 2
_space_group_name_Hall '-P 1'
_space_group_name_H-M_alt 'P -1'
_atom_sites_solution_hydrogens mixed
_atom_sites_solution_primary difmap
_audit_creation_method SHELXL-2014
_cell_angle_alpha 77.524(4)
_cell_angle_beta 81.360(5)
_cell_angle_gamma 81.002(5)
_cell_formula_units_Z 2
_cell_length_a 9.4151(5)
_cell_length_b 9.8721(5)
_cell_length_c 10.9572(5)
_cell_measurement_reflns_used 4279
_cell_measurement_temperature 296(2)
_cell_measurement_theta_max 27.803
_cell_measurement_theta_min 2.864
_cell_volume 974.97(9)
_computing_cell_refinement
;
CrysAlis RED (Oxford Diffraction, 2009)
;
_computing_data_collection
;
CrysAlis CCD (Oxford Diffraction, 2009)
;
_computing_data_reduction
;
CrysAlis RED (Oxford Diffraction, 2009)
;
_computing_molecular_graphics
;
PLATON (Spek, 2020)
;
_computing_publication_material
;
SHELXL-2014 (Sheldrick, 2015b) and PLATON (Spek, 2020)
;
_computing_structure_refinement
;
SHELXL-2014 (Sheldrick, 2015b)
;
_computing_structure_solution
;
SHELXT (Sheldrick, 2015a)
;
_diffrn_ambient_temperature 296(2)
_diffrn_measured_fraction_theta_full 0.999
_diffrn_measured_fraction_theta_max 0.925
_diffrn_measurement_device_type
;
Oxford Diffraction Xcalibur with Sapphire CCD
;
_diffrn_measurement_method '\w scans'
_diffrn_radiation_monochromator graphite
_diffrn_radiation_type MoK\a
_diffrn_radiation_wavelength 0.71073
_diffrn_reflns_av_R_equivalents 0.0165
_diffrn_reflns_av_unetI/netI 0.0156
_diffrn_reflns_limit_h_max 12
_diffrn_reflns_limit_h_min -12
_diffrn_reflns_limit_k_max 12
_diffrn_reflns_limit_k_min -12
_diffrn_reflns_limit_l_max 13
_diffrn_reflns_limit_l_min -13
_diffrn_reflns_number 12926
_diffrn_reflns_theta_full 25.242
_diffrn_reflns_theta_max 27.803
_diffrn_reflns_theta_min 2.864
_diffrn_source 'Enhance (Mo) X-ray Source'
_diffrn_standards_decay_% 0
_diffrn_standards_interval_count 0
_diffrn_standards_interval_time 0
_diffrn_standards_number 0
_exptl_absorpt_coefficient_mu 0.116
_exptl_absorpt_correction_T_max 0.973
_exptl_absorpt_correction_T_min 0.805
_exptl_absorpt_correction_type multi-scan
_exptl_absorpt_process_details
;
(CrysAlis RED; Oxford Diffraction, 2009)
;
_exptl_crystal_colour orange
_exptl_crystal_density_diffrn 1.435
_exptl_crystal_description plate
_exptl_crystal_F_000 440
_exptl_crystal_size_max 0.480
_exptl_crystal_size_mid 0.480
_exptl_crystal_size_min 0.240
_refine_diff_density_max 0.240
_refine_diff_density_min -0.266
_refine_ls_extinction_coef 0.021(3)
_refine_ls_extinction_expression Fc^*^=kFc[1+0.001xFc^2^\l^3^/sin(2\q)]^-1/4^
_refine_ls_extinction_method SHELXL
_refine_ls_goodness_of_fit_ref 1.072
_refine_ls_hydrogen_treatment mixed
_refine_ls_matrix_type full
_refine_ls_number_parameters 317
_refine_ls_number_reflns 4279
_refine_ls_number_restraints 85
_refine_ls_restrained_S_all 1.085
_refine_ls_R_factor_all 0.0541
_refine_ls_R_factor_gt 0.0404
_refine_ls_shift/su_max 0.000
_refine_ls_shift/su_mean 0.000
_refine_ls_structure_factor_coef Fsqd
_refine_ls_weighting_details 'w=1/[\s^2^(Fo^2^)+(0.0587P)^2^+0.1566P] where P=(Fo^2^+2Fc^2^)/3'
_refine_ls_weighting_scheme calc
_refine_ls_wR_factor_gt 0.1116
_refine_ls_wR_factor_ref 0.1187
_reflns_number_gt 3276
_reflns_number_total 4279
_reflns_threshold_expression 'I > 2\s(I)'
_cod_data_source_file hb7950sup1.cif
_cod_data_source_block XII
_cod_database_code 2243655
_shelx_space_group_comment
;
The symmetry employed for this shelxl refinement is uniquely defined
by the following loop, which should always be used as a source of
symmetry information in preference to the above space-group names.
They are only intended as comments.
;
_shelx_estimated_absorpt_t_min 0.946
_shelx_estimated_absorpt_t_max 0.973
_shelxl_version_number 2.014

loop_
_space_group_symop_operation_xyz
'x, y, z'
'-x, -y, -z'

loop_
_atom_site_type_symbol
_atom_site_label
_atom_site_fract_x
_atom_site_fract_y
_atom_site_fract_z
_atom_site_U_iso_or_equiv
_atom_site_adp_type
_atom_site_calc_flag
_atom_site_occupancy
_atom_site_disorder_assembly
_atom_site_disorder_group
N N1 0.55402(16) 0.61143(13) 0.19946(11) 0.0462(3) Uani d 1 . .
H H11 0.480(2) 0.5879(18) 0.2530(16) 0.055 Uiso d 1 . .
H H12 0.6047(19) 0.6597(18) 0.2347(16) 0.055 Uiso d 1 . .
C C2 0.64890(19) 0.48431(16) 0.17048(14) 0.0534(4) Uani d 1 . .
H H2A 0.5924 0.4256 0.1420 0.064 Uiso calc 1 . .
H H2B 0.6880 0.4312 0.2461 0.064 Uiso calc 1 . .
C C3 0.77123(17) 0.52432(16) 0.07001(13) 0.0497(4) Uani d 1 . .
H H3A 0.8326 0.5761 0.1013 0.060 Uiso calc 1 . .
H H3B 0.8296 0.4405 0.0492 0.060 Uiso calc 1 . .
N N4 0.71457(12) 0.61034(12) -0.04332(10) 0.0418(3) Uani d 1 . .
C C5 0.62911(16) 0.73798(15) -0.01273(13) 0.0457(3) Uani d 1 . .
H H5A 0.5947 0.7967 -0.0883 0.055 Uiso calc 1 . .
H H5B 0.6891 0.7898 0.0201 0.055 Uiso calc 1 . .
C C6 0.50188(16) 0.70175(17) 0.08392(14) 0.0490(4) Uani d 1 . .
H H6A 0.4457 0.7868 0.1043 0.059 Uiso calc 1 . .
H H6B 0.4398 0.6532 0.0499 0.059 Uiso calc 1 . .
C C21 0.82215(14) 0.63009(17) -0.14998(13) 0.0446(3) Uani d 1 . .
C C22 0.87678(16) 0.51580(19) -0.20905(14) 0.0525(4) Uani d 1 . .
C C23 0.97820(18) 0.5326(2) -0.31534(16) 0.0665(5) Uani d 1 . .
H H23 1.0151 0.4568 -0.3534 0.080 Uiso calc 1 . .
C C24 1.02430(19) 0.6610(3) -0.36469(17) 0.0741(6) Uani d 1 . .
H H24 1.0912 0.6719 -0.4366 0.089 Uiso calc 1 . .
C C25 0.97236(19) 0.7728(2) -0.30852(19) 0.0706(5) Uani d 1 . .
H H25 1.0036 0.8594 -0.3426 0.085 Uiso calc 1 . .
C C26 0.87250(17) 0.75717(19) -0.19997(15) 0.0556(4) Uani d 1 . .
H H26 0.8396 0.8330 -0.1610 0.067 Uiso calc 1 . .
O O22 0.82269(13) 0.39384(13) -0.15675(12) 0.0685(4) Uani d 1 . .
C C27 0.8927(2) 0.2687(2) -0.1938(2) 0.0859(7) Uani d 1 . .
H H27A 0.8424 0.1918 -0.1492 0.129 Uiso calc 1 . .
H H27B 0.8921 0.2773 -0.2827 0.129 Uiso calc 1 . .
H H27C 0.9909 0.2521 -0.1747 0.129 Uiso calc 1 . .
C C31 0.29075(13) 0.15664(13) 0.64803(12) 0.0362(3) Uani d 1 . .
O O31 0.27727(12) 0.22396(11) 0.73386(9) 0.0512(3) Uani d 1 . .
C C32 0.32774(14) 0.20872(13) 0.51527(12) 0.0361(3) Uani d 1 . .
N N32 0.35214(13) 0.35445(12) 0.47084(11) 0.0445(3) Uani d 1 . .
O O32 0.3202(2) 0.43611(12) 0.54139(13) 0.0911(5) Uani d 1 . .
O O33 0.40574(16) 0.38892(13) 0.36249(11) 0.0705(4) Uani d 1 . .
C C33 0.34703(14) 0.12760(14) 0.42520(12) 0.0381(3) Uani d 1 . .
H H33 0.3709 0.1669 0.3409 0.046 Uiso calc 1 . .
C C34 0.33077(14) -0.01230(14) 0.46070(13) 0.0393(3) Uani d 1 . .
N N34 0.35475(14) -0.09763(14) 0.36584(13) 0.0501(3) Uani d 1 . .
O O34 0.38287(16) -0.04191(13) 0.25521(11) 0.0731(4) Uani d 1 . .
O O35 0.34933(15) -0.22433(12) 0.40011(12) 0.0699(4) Uani d 1 . .
C C35 0.29789(14) -0.07370(14) 0.58638(13) 0.0413(3) Uani d 1 . .
H H35 0.2907 -0.1689 0.6101 0.050 Uiso calc 1 . .
C C36 0.27649(15) 0.00877(14) 0.67410(13) 0.0404(3) Uani d 1 . .
N N36 0.24422(18) -0.05867(14) 0.80615(13) 0.0590(4) Uani d 0.850(5) A 1
O O36 0.3154(3) -0.1672(2) 0.84426(18) 0.0830(8) Uani d 0.850(5) A 1
O O37 0.1395(3) -0.0058(3) 0.8665(2) 0.1155(12) Uani d 0.850(5) A 1
N N37 0.24422(18) -0.05867(14) 0.80615(13) 0.0590(4) Uani d 0.069(4) A 2
O O38 0.1277(16) -0.090(3) 0.853(2) 0.094(5) Uani d 0.069(4) A 2
O O39 0.3392(18) -0.077(3) 0.8764(17) 0.081(5) Uani d 0.069(4) A 2
N N38 0.24422(18) -0.05867(14) 0.80615(13) 0.0590(4) Uani d 0.080(4) A 3
O O310 0.219(3) -0.1764(12) 0.8390(16) 0.074(4) Uani d 0.080(4) A 3
O O311 0.275(3) -0.0034(19) 0.8882(12) 0.084(5) Uani d 0.080(4) A 3

loop_
_atom_site_aniso_label
_atom_site_aniso_U_11
_atom_site_aniso_U_22
_atom_site_aniso_U_33
_atom_site_aniso_U_12
_atom_site_aniso_U_13
_atom_site_aniso_U_23
N1 0.0592(8) 0.0466(7) 0.0358(6) -0.0182(6) 0.0091(5) -0.0164(5)
C2 0.0759(11) 0.0414(8) 0.0405(8) -0.0091(7) 0.0051(7) -0.0101(6)
C3 0.0557(9) 0.0483(8) 0.0401(8) 0.0020(7) -0.0023(6) -0.0066(6)
N4 0.0405(6) 0.0504(7) 0.0326(6) -0.0034(5) 0.0021(5) -0.0102(5)
C5 0.0490(8) 0.0473(8) 0.0384(7) -0.0022(6) -0.0017(6) -0.0083(6)
C6 0.0478(8) 0.0562(9) 0.0443(8) -0.0028(7) 0.0012(6) -0.0200(7)
C21 0.0335(7) 0.0627(9) 0.0359(7) -0.0058(6) -0.0026(5) -0.0075(6)
C22 0.0393(7) 0.0748(11) 0.0445(8) -0.0083(7) 0.0029(6) -0.0190(7)
C23 0.0459(9) 0.1026(15) 0.0524(9) -0.0098(9) 0.0095(7) -0.0289(10)
C24 0.0457(9) 0.1197(18) 0.0492(10) -0.0162(10) 0.0118(7) -0.0081(11)
C25 0.0446(9) 0.0875(14) 0.0697(11) -0.0201(9) 0.0023(8) 0.0086(10)
C26 0.0427(8) 0.0673(10) 0.0532(9) -0.0103(7) -0.0022(7) -0.0040(8)
O22 0.0631(7) 0.0668(8) 0.0754(8) -0.0114(6) 0.0235(6) -0.0334(6)
C27 0.0654(12) 0.0845(14) 0.1171(18) -0.0103(10) 0.0152(12) -0.0576(13)
C31 0.0339(6) 0.0377(7) 0.0377(7) -0.0051(5) -0.0007(5) -0.0108(5)
O31 0.0628(7) 0.0526(6) 0.0424(5) -0.0143(5) 0.0048(5) -0.0213(5)
C32 0.0350(6) 0.0334(6) 0.0394(7) -0.0052(5) -0.0022(5) -0.0074(5)
N32 0.0503(7) 0.0376(6) 0.0439(7) -0.0078(5) -0.0004(5) -0.0063(5)
O32 0.1554(15) 0.0395(6) 0.0721(9) -0.0210(8) 0.0280(9) -0.0198(6)
O33 0.1042(10) 0.0583(7) 0.0468(6) -0.0345(7) 0.0120(6) -0.0028(5)
C33 0.0364(6) 0.0435(7) 0.0342(6) -0.0030(5) -0.0035(5) -0.0092(5)
C34 0.0364(7) 0.0417(7) 0.0434(7) -0.0035(5) -0.0048(5) -0.0177(6)
N34 0.0508(7) 0.0505(7) 0.0550(8) -0.0020(6) -0.0089(6) -0.0249(6)
O34 0.1083(11) 0.0670(8) 0.0462(7) -0.0009(7) -0.0053(6) -0.0262(6)
O35 0.0909(9) 0.0500(7) 0.0782(8) -0.0137(6) -0.0071(7) -0.0319(6)
C35 0.0401(7) 0.0345(7) 0.0500(8) -0.0062(5) -0.0032(6) -0.0102(6)
C36 0.0411(7) 0.0395(7) 0.0382(7) -0.0061(6) 0.0004(5) -0.0050(5)
N36 0.0847(11) 0.0435(8) 0.0447(8) -0.0127(7) 0.0056(7) -0.0060(6)
O36 0.1144(18) 0.0577(12) 0.0612(10) 0.0080(12) -0.0148(11) 0.0118(8)
O37 0.153(2) 0.0750(15) 0.0736(12) 0.0185(14) 0.0626(14) 0.0073(10)
N37 0.0847(11) 0.0435(8) 0.0447(8) -0.0127(7) 0.0056(7) -0.0060(6)
O38 0.116(10) 0.076(9) 0.079(9) -0.015(9) 0.010(9) -0.003(9)
O39 0.095(9) 0.072(9) 0.051(8) 0.024(8) -0.021(7) 0.025(8)
N38 0.0847(11) 0.0435(8) 0.0447(8) -0.0127(7) 0.0056(7) -0.0060(6)
O310 0.119(10) 0.042(7) 0.056(7) -0.011(8) -0.004(8) -0.001(6)
O311 0.148(10) 0.055(8) 0.045(7) -0.019(8) 0.014(8) -0.015(6)

loop_
_atom_type_symbol
_atom_type_description
_atom_type_scat_dispersion_real
_atom_type_scat_dispersion_imag
_atom_type_scat_source
C C 0.0033 0.0016 'International Tables Vol C Tables 4.2.6.8 and 6.1.1.4'
H H 0.0000 0.0000 'International Tables Vol C Tables 4.2.6.8 and 6.1.1.4'
N N 0.0061 0.0033 'International Tables Vol C Tables 4.2.6.8 and 6.1.1.4'
O O 0.0106 0.0060 'International Tables Vol C Tables 4.2.6.8 and 6.1.1.4'

loop_
_geom_angle_atom_site_label_1
_geom_angle_atom_site_label_2
_geom_angle_atom_site_label_3
_geom_angle_site_symmetry_1
_geom_angle_site_symmetry_3
_geom_angle
_geom_angle_publ_flag
C6 N1 C2 . . 111.24(11) ?
C6 N1 H11 . . 109.0(11) ?
C2 N1 H11 . . 110.2(11) ?
C6 N1 H12 . . 109.4(11) ?
C2 N1 H12 . . 108.7(11) ?
H11 N1 H12 . . 108.3(15) ?
N1 C2 C3 . . 110.41(12) ?
N1 C2 H2A . . 109.6 ?
C3 C2 H2A . . 109.6 ?
N1 C2 H2B . . 109.6 ?
C3 C2 H2B . . 109.6 ?
H2A C2 H2B . . 108.1 ?
N4 C3 C2 . . 110.51(13) ?
N4 C3 H3A . . 109.5 ?
C2 C3 H3A . . 109.5 ?
N4 C3 H3B . . 109.5 ?
C2 C3 H3B . . 109.5 ?
H3A C3 H3B . . 108.1 ?
C21 N4 C5 . . 115.52(11) ?
C21 N4 C3 . . 113.44(11) ?
C5 N4 C3 . . 109.59(11) ?
N4 C5 C6 . . 109.95(12) ?
N4 C5 H5A . . 109.7 ?
C6 C5 H5A . . 109.7 ?
N4 C5 H5B . . 109.7 ?
C6 C5 H5B . . 109.7 ?
H5A C5 H5B . . 108.2 ?
N1 C6 C5 . . 109.85(12) ?
N1 C6 H6A . . 109.7 ?
C5 C6 H6A . . 109.7 ?
N1 C6 H6B . . 109.7 ?
C5 C6 H6B . . 109.7 ?
H6A C6 H6B . . 108.2 ?
C26 C21 C22 . . 118.49(13) ?
C26 C21 N4 . . 122.91(14) ?
C22 C21 N4 . . 118.58(13) ?
O22 C22 C23 . . 123.92(16) ?
O22 C22 C21 . . 116.04(12) ?
C23 C22 C21 . . 120.03(16) ?
C24 C23 C22 . . 120.29(18) ?
C24 C23 H23 . . 119.9 ?
C22 C23 H23 . . 119.9 ?
C25 C24 C23 . . 120.37(16) ?
C25 C24 H24 . . 119.8 ?
C23 C24 H24 . . 119.8 ?
C24 C25 C26 . . 120.14(18) ?
C24 C25 H25 . . 119.9 ?
C26 C25 H25 . . 119.9 ?
C21 C26 C25 . . 120.64(18) ?
C21 C26 H26 . . 119.7 ?
C25 C26 H26 . . 119.7 ?
C22 O22 C27 . . 119.05(13) ?
O22 C27 H27A . . 109.5 ?
O22 C27 H27B . . 109.5 ?
H27A C27 H27B . . 109.5 ?
O22 C27 H27C . . 109.5 ?
H27A C27 H27C . . 109.5 ?
H27B C27 H27C . . 109.5 ?
O31 C31 C32 . . 126.64(12) ?
O31 C31 C36 . . 121.75(12) ?
C32 C31 C36 . . 111.56(11) ?
C33 C32 C31 . . 123.98(12) ?
C33 C32 N32 . . 116.28(11) ?
C31 C32 N32 . . 119.70(11) ?
O32 N32 O33 . . 122.28(13) ?
O32 N32 C32 . . 119.94(12) ?
O33 N32 C32 . . 117.78(12) ?
C32 C33 C34 . . 119.57(12) ?
C32 C33 H33 . . 120.2 ?
C34 C33 H33 . . 120.2 ?
C33 C34 C35 . . 121.15(12) ?
C33 C34 N34 . . 119.23(12) ?
C35 C34 N34 . . 119.56(12) ?
O34 N34 O35 . . 122.70(13) ?
O34 N34 C34 . . 118.86(13) ?
O35 N34 C34 . . 118.41(13) ?
C36 C35 C34 . . 118.47(12) ?
C36 C35 H35 . . 120.8 ?
C34 C35 H35 . . 120.8 ?
C35 C36 C31 . . 125.23(12) ?
C35 C36 N36 . . 117.48(12) ?
C31 C36 N36 . . 117.20(12) ?
O36 N36 O37 . . 124.53(18) ?
O36 N36 C36 . . 118.10(16) ?
O37 N36 C36 . . 117.11(16) ?

loop_
_geom_bond_atom_site_label_1
_geom_bond_atom_site_label_2
_geom_bond_site_symmetry_2
_geom_bond_distance
_geom_bond_publ_flag
N1 C6 . 1.484(2) ?
N1 C2 . 1.4866(19) ?
N1 H11 . 0.869(18) ?
N1 H12 . 0.900(19) ?
C2 C3 . 1.506(2) ?
C2 H2A . 0.9700 ?
C2 H2B . 0.9700 ?
C3 N4 . 1.4661(18) ?
C3 H3A . 0.9700 ?
C3 H3B . 0.9700 ?
N4 C21 . 1.4274(17) ?
N4 C5 . 1.4601(18) ?
C5 C6 . 1.508(2) ?
C5 H5A . 0.9700 ?
C5 H5B . 0.9700 ?
C6 H6A . 0.9700 ?
C6 H6B . 0.9700 ?
C21 C26 . 1.382(2) ?
C21 C22 . 1.411(2) ?
C22 O22 . 1.358(2) ?
C22 C23 . 1.388(2) ?
C23 C24 . 1.376(3) ?
C23 H23 . 0.9300 ?
C24 C25 . 1.367(3) ?
C24 H24 . 0.9300 ?
C25 C26 . 1.397(2) ?
C25 H25 . 0.9300 ?
C26 H26 . 0.9300 ?
O22 C27 . 1.417(2) ?
C27 H27A . 0.9600 ?
C27 H27B . 0.9600 ?
C27 H27C . 0.9600 ?
C31 O31 . 1.2450(15) ?
C31 C32 . 1.4430(18) ?
C31 C36 . 1.4492(19) ?
C32 C33 . 1.3749(18) ?
C32 N32 . 1.4583(17) ?
N32 O32 . 1.2089(16) ?
N32 O33 . 1.2161(16) ?
C33 C34 . 1.3777(19) ?
C33 H33 . 0.9300 ?
C34 C35 . 1.3892(19) ?
C34 N34 . 1.4454(17) ?
N34 O34 . 1.2260(17) ?
N34 O35 . 1.2326(17) ?
C35 C36 . 1.3623(19) ?
C35 H35 . 0.9300 ?
C36 N36 . 1.4643(19) ?
N36 O36 . 1.199(2) ?
N36 O37 . 1.214(2) ?

loop_
_geom_hbond_atom_site_label_D
_geom_hbond_atom_site_label_H
_geom_hbond_atom_site_label_A
_geom_hbond_site_symmetry_A
_geom_hbond_distance_DH
_geom_hbond_distance_HA
_geom_hbond_distance_DA
_geom_hbond_angle_DHA
_geom_hbond_publ_flag
N1 H11 O33 . 0.868(18) 2.224(18) 2.9120(19) 136.1(16) no
N1 H12 O31 2_666 0.900(18) 1.833(18) 2.7142(18) 165.9(16) no
N1 H12 O32 2_666 0.900(19) 2.593(17) 3.154(2) 121.2(13) no
C6 H6A O34 1_565 0.97 2.56 3.423(2) 148 no

loop_
_geom_torsion_atom_site_label_1
_geom_torsion_atom_site_label_2
_geom_torsion_atom_site_label_3
_geom_torsion_atom_site_label_4
_geom_torsion_site_symmetry_1
_geom_torsion_site_symmetry_2
_geom_torsion_site_symmetry_3
_geom_torsion_site_symmetry_4
_geom_torsion
_geom_torsion_publ_flag
C6 N1 C2 C3 . . . . 54.43(18) ?
N1 C2 C3 N4 . . . . -56.58(17) ?
C2 C3 N4 C21 . . . . -168.88(12) ?
C2 C3 N4 C5 . . . . 60.37(16) ?
C21 N4 C5 C6 . . . . 168.83(12) ?
C3 N4 C5 C6 . . . . -61.53(15) ?
C2 N1 C6 C5 . . . . -55.55(16) ?
N4 C5 C6 N1 . . . . 59.07(15) ?
C5 N4 C21 C26 . . . . 17.82(19) ?
C3 N4 C21 C26 . . . . -109.92(16) ?
C5 N4 C21 C22 . . . . -160.45(13) ?
C3 N4 C21 C22 . . . . 71.82(17) ?
C26 C21 C22 O22 . . . . -179.42(14) ?
N4 C21 C22 O22 . . . . -1.1(2) ?
C26 C21 C22 C23 . . . . -0.3(2) ?
N4 C21 C22 C23 . . . . 178.00(14) ?
O22 C22 C23 C24 . . . . 178.03(17) ?
C21 C22 C23 C24 . . . . -1.0(3) ?
C22 C23 C24 C25 . . . . 1.0(3) ?
C23 C24 C25 C26 . . . . 0.4(3) ?
C22 C21 C26 C25 . . . . 1.7(2) ?
N4 C21 C26 C25 . . . . -176.60(14) ?
C24 C25 C26 C21 . . . . -1.7(3) ?
C23 C22 O22 C27 . . . . 13.9(3) ?
C21 C22 O22 C27 . . . . -167.10(17) ?
O31 C31 C32 C33 . . . . 177.16(13) ?
C36 C31 C32 C33 . . . . -0.05(18) ?
O31 C31 C32 N32 . . . . -0.5(2) ?
C36 C31 C32 N32 . . . . -177.72(11) ?
C33 C32 N32 O32 . . . . 170.90(15) ?
C31 C32 N32 O32 . . . . -11.3(2) ?
C33 C32 N32 O33 . . . . -9.62(19) ?
C31 C32 N32 O33 . . . . 168.23(13) ?
C31 C32 C33 C34 . . . . 0.0(2) ?
N32 C32 C33 C34 . . . . 177.78(11) ?
C32 C33 C34 C35 . . . . -1.2(2) ?
C32 C33 C34 N34 . . . . -178.48(12) ?
C33 C34 N34 O34 . . . . -3.1(2) ?
C35 C34 N34 O34 . . . . 179.59(14) ?
C33 C34 N34 O35 . . . . 175.20(13) ?
C35 C34 N34 O35 . . . . -2.1(2) ?
C33 C34 C35 C36 . . . . 2.4(2) ?
N34 C34 C35 C36 . . . . 179.67(12) ?
C34 C35 C36 C31 . . . . -2.6(2) ?
C34 C35 C36 N36 . . . . -179.06(13) ?
O31 C31 C36 C35 . . . . -176.00(13) ?
C32 C31 C36 C35 . . . . 1.36(19) ?
O31 C31 C36 N36 . . . . 0.5(2) ?
C32 C31 C36 N36 . . . . 177.86(12) ?
C35 C36 N36 O36 . . . . 44.8(3) ?
C31 C36 N36 O36 . . . . -132.0(2) ?
C35 C36 N36 O37 . . . . -129.6(3) ?
C31 C36 N36 O37 . . . . 53.7(3) ?

_cod_database_fobs_code 2243655
